data_7216746
loop_
_publ_author_name
'Zhao-Karger, Zhirong'
'Mueller, Jonathan E.'
'Zhao, Xiangyu'
'Fuhr, Olaf'
'Jacob, Timo'
'Fichtner, Maximilian'

_publ_section_title
;
 Novel transmetalation reaction for electrolyte synthesis for rechargeable
 magnesium batteries
;
_journal_issue 51
_journal_name_full 'RSC Advances'
_journal_page_first 26924
_journal_paper_doi 10.1039/c4ra03867c
_journal_volume 4
_journal_year 2014
_chemical_formula_moiety 'C12 H28 Cl4 Mg2 O6'
_chemical_formula_sum 'C12 H28 Cl4 Mg2 O6'
_chemical_formula_weight 458.76
_chemical_name_systematic
;
 ? 
;
_space_group_crystal_system monoclinic
_space_group_IT_number 14
_space_group_name_Hall '-P 2ybc'
_space_group_name_H-M_alt 'P 1 21/c 1'
_symmetry_space_group_name_Hall '-P 2ybc'
_symmetry_space_group_name_H-M 'P 1 21/c 1'
_atom_sites_solution_hydrogens geom
_atom_sites_solution_primary direct
_atom_sites_solution_secondary difmap
_audit_creation_date 2013-12-19
_audit_creation_method
;
Olex2 1.2
(compiled 2013.12.10 svn.r2850 for OlexSys, GUI svn.r4736)
;
_cell_angle_alpha 90.00
_cell_angle_beta 110.807(5)
_cell_angle_gamma 90.00
_cell_formula_units_Z 2
_cell_length_a 10.3321(7)
_cell_length_b 7.5712(7)
_cell_length_c 14.2704(11)
_cell_measurement_temperature 150.15
_cell_volume 1043.52(15)
_computing_molecular_graphics 'Olex2 (Dolomanov et al., 2009)'
_computing_publication_material 'Olex2 (Dolomanov et al., 2009)'
_computing_structure_refinement 'XL (Sheldrick, 2008)'
_computing_structure_solution 'ShelXS-2013 (Sheldrick, 2008)'
_diffrn_ambient_temperature 150.15
_diffrn_detector Pilatus300K
_diffrn_detector_area_resol_mean 5.81
_diffrn_detector_type DECTRIS
_diffrn_measured_fraction_theta_full 0.963
_diffrn_measured_fraction_theta_max 0.962
_diffrn_measurement_device '4-circle goniometer'
_diffrn_measurement_device_type 'Stoe StadiVari'
_diffrn_measurement_method 'rotation method'
_diffrn_radiation_collimation '0.3 mm diameter, monocapillary'
_diffrn_radiation_monochromator 'plane graphite'
_diffrn_radiation_polarisn_norm 0
_diffrn_radiation_probe x-ray
_diffrn_radiation_type MoK\a
_diffrn_radiation_wavelength 0.71073
_diffrn_reflns_av_R_equivalents 0.0474
_diffrn_reflns_av_unetI/netI 0.0680
_diffrn_reflns_limit_h_max 12
_diffrn_reflns_limit_h_min -12
_diffrn_reflns_limit_k_max 5
_diffrn_reflns_limit_k_min -9
_diffrn_reflns_limit_l_max 17
_diffrn_reflns_limit_l_min -14
_diffrn_reflns_number 3896
_diffrn_reflns_theta_full 26.00
_diffrn_reflns_theta_max 26.03
_diffrn_reflns_theta_min 2.11
_diffrn_source 'Mo GeniX 3D HF'
_diffrn_source_current 1.000
_diffrn_source_power 0.050
_diffrn_source_target Mo
_diffrn_source_type 'microfocus sealed X-ray tube'
_diffrn_source_voltage 50
_exptl_absorpt_coefficient_mu 0.650
_exptl_absorpt_correction_type none
_exptl_crystal_colour colourless
_exptl_crystal_colour_primary colourless
_exptl_crystal_density_diffrn 1.460
_exptl_crystal_density_method 'not measured'
_exptl_crystal_description needle
_exptl_crystal_F_000 480
_exptl_crystal_size_max 0.15
_exptl_crystal_size_mid 0.04
_exptl_crystal_size_min 0.03
_refine_diff_density_max 0.267
_refine_diff_density_min -0.316
_refine_diff_density_rms 0.061
_refine_ls_extinction_method none
_refine_ls_goodness_of_fit_ref 0.858
_refine_ls_hydrogen_treatment mixed
_refine_ls_matrix_type full
_refine_ls_number_parameters 111
_refine_ls_number_reflns 1977
_refine_ls_number_restraints 0
_refine_ls_restrained_S_all 0.858
_refine_ls_R_factor_all 0.0507
_refine_ls_R_factor_gt 0.0306
_refine_ls_shift/su_max 0.000
_refine_ls_shift/su_mean 0.000
_refine_ls_structure_factor_coef Fsqd
_refine_ls_weighting_details 'calc w=1/[\s^2^(Fo^2^)+(0.0154P)^2^+0.0000P] where P=(Fo^2^+2Fc^2^)/3'
_refine_ls_weighting_scheme calc
_refine_ls_wR_factor_gt 0.0558
_refine_ls_wR_factor_ref 0.0593
_reflns_number_gt 1410
_reflns_number_total 1977
_reflns_threshold_expression >2sigma(I)
_cod_data_source_file c4ra03867c2.cif
_cod_data_source_block el2-4
_cod_original_cell_volume 1043.52(14)
_cod_database_code 7216746
_olex2_refinement_description
;
1. Fixed Uiso
 At 1.2 times of:
  All C(H,H) groups
 At 1.5 times of:
  All C(H,H,H) groups
2.a Secondary CH2 refined with riding coordinates:
 C2(H2A,H2B), C3(H3A,H3B), C4(H4A,H4B), C5(H5A,H5B)
2.b Idealised Me refined as rotating group:
 C1(H1A,H1B,H1C), C6(H6A,H6B,H6C)
;

loop_
_space_group_symop_id
_space_group_symop_operation_xyz
1 'x, y, z'
2 '-x, y+1/2, -z+1/2'
3 '-x, -y, -z'
4 'x, -y-1/2, z-1/2'

loop_
_atom_site_label
_atom_site_type_symbol
_atom_site_fract_x
_atom_site_fract_y
_atom_site_fract_z
_atom_site_U_iso_or_equiv
_atom_site_adp_type
_atom_site_occupancy
_atom_site_symmetry_multiplicity
_atom_site_calc_flag
_atom_site_refinement_flags_posn
Cl1 Cl 0.00264(5) 0.63029(8) 0.09584(4) 0.01905(13) Uani 1 1 d .
Cl2 Cl 0.33741(6) 0.20376(9) 0.03927(4) 0.02561(15) Uani 1 1 d .
Mg1 Mg 0.17724(7) 0.41162(11) 0.06435(5) 0.01672(17) Uani 1 1 d .
O1 O 0.27154(15) 0.6415(2) 0.03436(11) 0.0219(4) Uani 1 1 d .
O2 O 0.31995(14) 0.4863(2) 0.20632(10) 0.0193(3) Uani 1 1 d .
O3 O 0.12195(15) 0.2459(2) 0.16395(10) 0.0192(4) Uani 1 1 d .
C1 C 0.2857(3) 0.6781(4) -0.06002(18) 0.0360(7) Uani 1 1 d .
H1A H 0.3621 0.6080 -0.0661 0.054 Uiso 1 1 calc GR
H1B H 0.3051 0.8040 -0.0640 0.054 Uiso 1 1 calc GR
H1C H 0.1996 0.6471 -0.1146 0.054 Uiso 1 1 calc GR
C2 C 0.3893(2) 0.7030(4) 0.11649(16) 0.0261(6) Uani 1 1 d .
H2A H 0.4035 0.8309 0.1094 0.031 Uiso 1 1 calc R
H2B H 0.4738 0.6393 0.1182 0.031 Uiso 1 1 calc R
C3 C 0.3603(2) 0.6681(3) 0.21112(17) 0.0241(5) Uani 1 1 d .
H3A H 0.4441 0.6899 0.2709 0.029 Uiso 1 1 calc R
H3B H 0.2850 0.7457 0.2146 0.029 Uiso 1 1 calc R
C4 C 0.2774(2) 0.4286(3) 0.28673(15) 0.0214(5) Uani 1 1 d .
H4A H 0.2018 0.5044 0.2914 0.026 Uiso 1 1 calc R
H4B H 0.3560 0.4336 0.3514 0.026 Uiso 1 1 calc R
C5 C 0.2281(2) 0.2423(3) 0.26238(15) 0.0228(5) Uani 1 1 d .
H5A H 0.3056 0.1650 0.2626 0.027 Uiso 1 1 calc R
H5B H 0.1901 0.1969 0.3123 0.027 Uiso 1 1 calc R
C6 C 0.0634(3) 0.0732(4) 0.13442(18) 0.0294(6) Uani 1 1 d .
H6A H -0.0163 0.0823 0.0717 0.044 Uiso 1 1 calc GR
H6B H 0.0334 0.0243 0.1870 0.044 Uiso 1 1 calc GR
H6C H 0.1333 -0.0045 0.1245 0.044 Uiso 1 1 calc GR

loop_
_atom_site_aniso_label
_atom_site_aniso_U_11
_atom_site_aniso_U_22
_atom_site_aniso_U_33
_atom_site_aniso_U_23
_atom_site_aniso_U_13
_atom_site_aniso_U_12
Cl1 0.0178(2) 0.0197(3) 0.0180(2) -0.0028(2) 0.0043(2) 0.0019(2)
Cl2 0.0252(3) 0.0295(4) 0.0220(3) -0.0018(3) 0.0083(2) 0.0084(3)
Mg1 0.0173(3) 0.0169(5) 0.0156(3) 0.0004(3) 0.0054(3) -0.0004(3)
O1 0.0201(7) 0.0239(11) 0.0216(7) 0.0029(7) 0.0072(6) -0.0056(7)
O2 0.0219(7) 0.0186(10) 0.0161(7) -0.0007(7) 0.0051(6) -0.0006(7)
O3 0.0205(7) 0.0168(10) 0.0191(7) 0.0006(6) 0.0053(6) -0.0014(7)
C1 0.0397(15) 0.042(2) 0.0277(13) 0.0097(12) 0.0140(12) -0.0078(13)
C2 0.0203(11) 0.0239(16) 0.0289(12) -0.0006(11) 0.0024(10) -0.0087(10)
C3 0.0217(11) 0.0199(16) 0.0271(12) -0.0023(10) 0.0041(10) -0.0050(10)
C4 0.0237(11) 0.0266(15) 0.0141(10) 0.0005(10) 0.0070(9) 0.0039(10)
C5 0.0240(12) 0.0253(16) 0.0177(10) 0.0043(10) 0.0057(9) 0.0007(10)
C6 0.0341(13) 0.0206(16) 0.0334(13) -0.0002(11) 0.0118(11) -0.0083(11)

loop_
_atom_type_symbol
_atom_type_description
_atom_type_scat_dispersion_real
_atom_type_scat_dispersion_imag
_atom_type_scat_source
C C 0.0033 0.0016 'International Tables Vol C Tables 4.2.6.8 and 6.1.1.4'
H H 0.0000 0.0000 'International Tables Vol C Tables 4.2.6.8 and 6.1.1.4'
O O 0.0106 0.0060 'International Tables Vol C Tables 4.2.6.8 and 6.1.1.4'
Mg Mg 0.0486 0.0363 'International Tables Vol C Tables 4.2.6.8 and 6.1.1.4'
Cl Cl 0.1484 0.1585 'International Tables Vol C Tables 4.2.6.8 and 6.1.1.4'

loop_
_geom_angle_atom_site_label_1
_geom_angle_atom_site_label_2
_geom_angle_atom_site_label_3
_geom_angle
_geom_angle_site_symmetry_1
_geom_angle_site_symmetry_3
Mg1 Cl1 Mg1 95.81(3) 3_565 .
Cl1 Mg1 Cl1 84.19(3) 3_565 .
Cl1 Mg1 Cl2 96.48(3) 3_565 .
Cl2 Mg1 Cl1 178.18(4) . .
O1 Mg1 Cl1 99.96(5) . 3_565
O1 Mg1 Cl1 84.76(5) . .
O1 Mg1 Cl2 96.78(5) . .
O1 Mg1 O2 76.05(6) . .
O1 Mg1 O3 151.30(7) . .
O2 Mg1 Cl1 87.40(5) . .
O2 Mg1 Cl1 171.02(6) . 3_565
O2 Mg1 Cl2 92.01(5) . .
O2 Mg1 O3 77.20(6) . .
O3 Mg1 Cl1 83.83(5) . .
O3 Mg1 Cl1 104.97(5) . 3_565
O3 Mg1 Cl2 94.36(5) . .
C1 O1 Mg1 123.94(15) . .
C1 O1 C2 111.43(17) . .
C2 O1 Mg1 114.86(13) . .
C3 O2 Mg1 113.23(13) . .
C3 O2 C4 114.89(16) . .
C4 O2 Mg1 112.14(12) . .
C5 O3 Mg1 111.77(13) . .
C6 O3 Mg1 121.76(13) . .
C6 O3 C5 111.28(18) . .
O1 C2 C3 107.12(17) . .
O2 C3 C2 105.81(18) . .
O2 C4 C5 106.05(17) . .
O3 C5 C4 106.62(18) . .

loop_
_geom_bond_atom_site_label_1
_geom_bond_atom_site_label_2
_geom_bond_distance
_geom_bond_site_symmetry_2
Cl1 Mg1 2.4004(9) 3_565
Cl1 Mg1 2.6025(9) .
Cl2 Mg1 2.4009(9) .
Mg1 Cl1 2.4004(9) 3_565
Mg1 O1 2.1115(18) .
Mg1 O2 2.1157(16) .
Mg1 O3 2.1209(16) .
O1 C1 1.432(3) .
O1 C2 1.434(3) .
O2 C3 1.433(3) .
O2 C4 1.435(2) .
O3 C5 1.443(3) .
O3 C6 1.439(3) .
C2 C3 1.507(3) .
C4 C5 1.498(4) .

loop_
_geom_torsion_atom_site_label_1
_geom_torsion_atom_site_label_2
_geom_torsion_atom_site_label_3
_geom_torsion_atom_site_label_4
_geom_torsion
_geom_torsion_site_symmetry_1
_geom_torsion_site_symmetry_4
Cl1 Mg1 O1 C1 -35.73(18) 3_565 .
Cl1 Mg1 O1 C1 -118.88(18) . .
Cl1 Mg1 O1 C2 -178.59(14) 3_565 .
Cl1 Mg1 O1 C2 98.26(15) . .
Cl1 Mg1 O2 C3 -43.9(4) 3_565 .
Cl1 Mg1 O2 C3 -64.60(13) . .
Cl1 Mg1 O2 C4 88.1(4) 3_565 .
Cl1 Mg1 O2 C4 67.40(14) . .
Cl1 Mg1 O3 C5 -103.64(14) . .
Cl1 Mg1 O3 C5 174.07(13) 3_565 .
Cl1 Mg1 O3 C6 39.10(17) 3_565 .
Cl1 Mg1 O3 C6 121.38(16) . .
Cl2 Mg1 O1 C1 62.10(18) . .
Cl2 Mg1 O1 C2 -80.75(15) . .
Cl2 Mg1 O2 C3 117.13(13) . .
Cl2 Mg1 O2 C4 -110.87(14) . .
Cl2 Mg1 O3 C5 76.16(14) . .
Cl2 Mg1 O3 C6 -58.81(16) . .
Mg1 Cl1 Mg1 Cl1 0.0 3_565 3_565
Mg1 Cl1 Mg1 Cl2 -111.9(13) 3_565 .
Mg1 Cl1 Mg1 O1 100.59(5) 3_565 .
Mg1 Cl1 Mg1 O2 176.82(6) 3_565 .
Mg1 Cl1 Mg1 O3 -105.79(5) 3_565 .
Mg1 O1 C2 C3 -35.9(2) . .
Mg1 O2 C3 C2 -44.9(2) . .
Mg1 O2 C4 C5 43.9(2) . .
Mg1 O3 C5 C4 42.3(2) . .
O1 Mg1 O2 C3 20.65(13) . .
O1 Mg1 O2 C4 152.65(15) . .
O1 Mg1 O3 C5 -36.5(2) . .
O1 Mg1 O3 C6 -171.50(16) . .
O1 C2 C3 O2 51.0(2) . .
O2 Mg1 O1 C1 152.50(19) . .
O2 Mg1 O1 C2 9.64(15) . .
O2 Mg1 O3 C5 -14.91(14) . .
O2 Mg1 O3 C6 -149.88(17) . .
O2 C4 C5 O3 -55.6(2) . .
O3 Mg1 O1 C1 174.22(18) . .
O3 Mg1 O1 C2 31.4(2) . .
O3 Mg1 O2 C3 -148.85(14) . .
O3 Mg1 O2 C4 -16.85(14) . .
C1 O1 C2 C3 176.7(2) . .
C3 O2 C4 C5 175.04(17) . .
C4 O2 C3 C2 -175.56(17) . .
C6 O3 C5 C4 -177.87(17) . .
